data_2018028
loop_
_publ_author_name
'Yuan, Ning-Ning'
'Liu, Qi-Kui'
'Ma, Jian-Ping'
'Huang, Ru-Qi'
'Dong, Yu-Bin'

_publ_section_title
;
 Two threefold interpenetrated two-dimensional frameworks based on a
 flexible imidazole-containing ligand and benzene-1,4-dicarboxylate
;
_journal_coeditor_code EM3039
_journal_issue 4
_journal_name_full 'Acta Crystallographica Section C'
_journal_page_first m119
_journal_page_last m122
_journal_paper_doi 10.1107/S0108270111009383
_journal_volume 67
_journal_year 2011
_chemical_formula_iupac '[Cd (C8 H4 O4) (C22 H22 N4 O2)] , 2H2 O'
_chemical_formula_moiety 'C30 H26 Cd N4 O6, 2(H2 O)'
_chemical_formula_sum 'C30 H30 Cd N4 O8'
_chemical_formula_weight 686.98
_chemical_name_systematic
;
poly[[(\m~2~-benzene-1,4-dicarboxylato){\m~2~-1,2-bis[2-(1<i>H</i>-1,3-
imidazol-1-ylmethyl)phenoxy]ethane}cadmium(II)] dihydrate]
;
_space_group_IT_number 15
_symmetry_cell_setting monoclinic
_symmetry_space_group_name_Hall '-C 2yc'
_symmetry_space_group_name_H-M 'C 1 2/c 1'
_atom_sites_solution_hydrogens geom
_atom_sites_solution_primary direct
_atom_sites_solution_secondary difmap
_audit_creation_method SHELXL97
_cell_angle_alpha 90.00
_cell_angle_beta 118.545(7)
_cell_angle_gamma 90.00
_cell_formula_units_Z 4
_cell_length_a 17.450(10)
_cell_length_b 15.480(8)
_cell_length_c 12.636(7)
_cell_measurement_reflns_used 2111
_cell_measurement_temperature 298(2)
_cell_measurement_theta_max 21.834
_cell_measurement_theta_min 2.631
_cell_volume 2998(3)
_computing_cell_refinement 'SMART (Bruker, 2003)'
_computing_data_collection 'SMART (Bruker, 2003)'
_computing_data_reduction 'SAINT (Bruker, 2003)'
_computing_molecular_graphics 'SHELXTL (Sheldrick, 2008)'
_computing_publication_material 'SHELXTL (Sheldrick, 2008)'
_computing_structure_refinement 'SHELXL97 (Sheldrick, 2008)'
_computing_structure_solution 'SHELXS97 (Sheldrick, 2008)'
_diffrn_ambient_temperature 298(2)
_diffrn_measured_fraction_theta_full 0.997
_diffrn_measured_fraction_theta_max 0.997
_diffrn_measurement_device_type 'Bruker SMART CCD area-detector'
_diffrn_measurement_method '\f and \w'
_diffrn_radiation_monochromator graphite
_diffrn_radiation_source 'fine-focus sealed tube'
_diffrn_radiation_type MoK\a
_diffrn_radiation_wavelength 0.71073
_diffrn_reflns_av_R_equivalents 0.0336
_diffrn_reflns_av_sigmaI/netI 0.0409
_diffrn_reflns_limit_h_max 18
_diffrn_reflns_limit_h_min -21
_diffrn_reflns_limit_k_max 13
_diffrn_reflns_limit_k_min -19
_diffrn_reflns_limit_l_max 15
_diffrn_reflns_limit_l_min -15
_diffrn_reflns_number 8061
_diffrn_reflns_theta_full 26.00
_diffrn_reflns_theta_max 26.00
_diffrn_reflns_theta_min 1.87
_exptl_absorpt_coefficient_mu 0.785
_exptl_absorpt_correction_T_max 0.9327
_exptl_absorpt_correction_T_min 0.8220
_exptl_absorpt_correction_type multi-scan
_exptl_absorpt_process_details '(SADABS; Bruker, 2003)'
_exptl_crystal_colour yellow
_exptl_crystal_density_diffrn 1.522
_exptl_crystal_density_method 'not measured'
_exptl_crystal_description bar
_exptl_crystal_F_000 1400
_exptl_crystal_size_max 0.26
_exptl_crystal_size_mid 0.16
_exptl_crystal_size_min 0.09
_refine_diff_density_max 0.508
_refine_diff_density_min -0.262
_refine_ls_extinction_method none
_refine_ls_goodness_of_fit_ref 1.001
_refine_ls_hydrogen_treatment constr
_refine_ls_matrix_type full
_refine_ls_number_parameters 195
_refine_ls_number_reflns 2944
_refine_ls_number_restraints 0
_refine_ls_restrained_S_all 1.001
_refine_ls_R_factor_all 0.0628
_refine_ls_R_factor_gt 0.0397
_refine_ls_shift/su_max 0.001
_refine_ls_shift/su_mean 0.000
_refine_ls_structure_factor_coef Fsqd
_refine_ls_weighting_details 'calc w = 1/[\s^2^(Fo^2^)+(0.0491P)^2^+0.0000P] where P=(Fo^2^+2Fc^2^)/3'
_refine_ls_weighting_scheme calc
_refine_ls_wR_factor_gt 0.0876
_refine_ls_wR_factor_ref 0.0970
_reflns_number_gt 2081
_reflns_number_total 2944
_reflns_threshold_expression I>2\s(I)
_cod_data_source_file em3039.cif
_cod_data_source_block I
_cod_original_sg_symbol_H-M 'C 2/c'
_cod_database_code 2018028
_cod_database_fobs_code 2018028

loop_
_symmetry_equiv_pos_as_xyz
'x, y, z'
'-x, y, -z+1/2'
'x+1/2, y+1/2, z'
'-x+1/2, y+1/2, -z+1/2'
'-x, -y, -z'
'x, -y, z-1/2'
'-x+1/2, -y+1/2, -z'
'x+1/2, -y+1/2, z-1/2'

loop_
_atom_site_type_symbol
_atom_site_label
_atom_site_fract_x
_atom_site_fract_y
_atom_site_fract_z
_atom_site_U_iso_or_equiv
_atom_site_adp_type
_atom_site_calc_flag
_atom_site_refinement_flags
_atom_site_occupancy
_atom_site_disorder_assembly
_atom_site_disorder_group
C C1 0.6155(2) 0.8386(2) 0.2543(3) 0.0683(10) Uani d . 1 . .
H H1 0.6511 0.8459 0.3367 0.082 Uiso calc R 1 . .
C C2 0.6153(3) 0.7683(2) 0.1914(3) 0.0680(10) Uani d . 1 . .
H H2 0.6494 0.7189 0.2211 0.082 Uiso calc R 1 . .
C C3 0.5210(2) 0.8621(2) 0.0724(3) 0.0627(9) Uani d . 1 . .
H H3 0.4779 0.8879 0.0029 0.075 Uiso calc R 1 . .
C C4 0.5235(3) 0.7233(2) -0.0252(3) 0.0740(11) Uani d . 1 . .
H H4A 0.5720 0.6877 -0.0163 0.089 Uiso calc R 1 . .
H H4B 0.5021 0.7549 -0.1003 0.089 Uiso calc R 1 . .
C C5 0.4522(3) 0.6661(2) -0.0309(3) 0.0600(9) Uani d . 1 . .
C C6 0.4321(2) 0.5920(2) -0.1015(3) 0.0600(9) Uani d . 1 . .
C C7 0.3654(3) 0.5381(3) -0.1128(3) 0.0735(11) Uani d . 1 . .
H H7 0.3517 0.4889 -0.1607 0.088 Uiso calc R 1 . .
C C8 0.3196(3) 0.5578(3) -0.0526(4) 0.0806(12) Uani d . 1 . .
H H8 0.2749 0.5214 -0.0602 0.097 Uiso calc R 1 . .
C C9 0.3383(3) 0.6295(3) 0.0179(3) 0.0793(11) Uani d . 1 . .
H H9 0.3073 0.6420 0.0588 0.095 Uiso calc R 1 . .
C C10 0.4048(3) 0.6837(2) 0.0275(3) 0.0719(10) Uani d . 1 . .
H H10 0.4175 0.7332 0.0747 0.086 Uiso calc R 1 . .
C C11 0.4669(3) 0.50619(19) -0.2295(4) 0.0772(12) Uani d . 1 . .
H H11A 0.4088 0.5089 -0.2979 0.093 Uiso calc R 1 . .
H H11B 0.4716 0.4540 -0.1843 0.093 Uiso calc R 1 . .
C C12 0.3686(2) 1.1113(2) 0.1336(3) 0.0588(8) Uani d . 1 . .
C C13 0.3053(2) 1.1823(2) 0.0640(3) 0.0550(8) Uani d . 1 . .
C C14 0.2562(2) 1.1788(2) -0.0604(3) 0.0636(9) Uani d . 1 . .
H H14 0.2602 1.1308 -0.1016 0.076 Uiso calc R 1 . .
C C15 0.2983(2) 1.2540(2) 0.1233(3) 0.0643(9) Uani d . 1 . .
H H15 0.3309 1.2572 0.2068 0.077 Uiso calc R 1 . .
Cd Cd1 0.5000 0.999407(19) 0.2500 0.05662(15) Uani d S 1 . .
N N1 0.55581(19) 0.89788(17) 0.1793(3) 0.0610(7) Uani d . 1 . .
N N2 0.55440(19) 0.78475(18) 0.0749(2) 0.0595(7) Uani d . 1 . .
O O1 0.48294(17) 0.57990(14) -0.15526(19) 0.0719(7) Uani d . 1 . .
O O2 0.38346(15) 1.05354(15) 0.07587(19) 0.0663(6) Uani d . 1 . .
O O3 0.40546(17) 1.11282(15) 0.2465(2) 0.0708(7) Uani d . 1 . .
O O4 0.3005(2) 0.9244(2) -0.1301(3) 0.1235(12) Uani d . 1 . .
H H4C 0.3331 0.9213 -0.1623 0.185 Uiso d R 1 . .
H H4D 0.3204 0.9594 -0.0690 0.185 Uiso d R 1 . .

loop_
_atom_site_aniso_label
_atom_site_aniso_U_11
_atom_site_aniso_U_22
_atom_site_aniso_U_33
_atom_site_aniso_U_12
_atom_site_aniso_U_13
_atom_site_aniso_U_23
C1 0.054(2) 0.082(3) 0.066(2) -0.003(2) 0.0270(19) -0.013(2)
C2 0.065(3) 0.064(2) 0.080(3) 0.0090(18) 0.039(2) 0.0001(19)
C3 0.066(2) 0.062(2) 0.063(2) -0.0012(18) 0.0330(19) 0.0026(18)
C4 0.097(3) 0.069(2) 0.075(2) -0.028(2) 0.056(2) -0.021(2)
C5 0.071(3) 0.057(2) 0.0578(19) -0.0102(18) 0.0351(18) -0.0015(16)
C6 0.077(3) 0.050(2) 0.0516(18) -0.0089(17) 0.0295(18) 0.0062(15)
C7 0.091(3) 0.061(2) 0.061(2) -0.014(2) 0.030(2) 0.0000(19)
C8 0.067(3) 0.078(3) 0.085(3) -0.019(2) 0.027(2) 0.013(2)
C9 0.073(3) 0.089(3) 0.087(3) -0.008(2) 0.047(2) 0.004(2)
C10 0.079(3) 0.072(2) 0.079(2) -0.013(2) 0.049(2) -0.0100(19)
C11 0.127(4) 0.047(2) 0.064(2) -0.013(2) 0.050(2) -0.0060(17)
C12 0.055(2) 0.051(2) 0.080(2) -0.0017(16) 0.040(2) 0.0095(18)
C13 0.051(2) 0.0510(19) 0.071(2) -0.0031(15) 0.0349(18) 0.0056(16)
C14 0.065(2) 0.053(2) 0.074(2) 0.0012(17) 0.034(2) -0.0035(17)
C15 0.063(2) 0.067(2) 0.063(2) 0.0063(18) 0.0295(18) 0.0040(18)
Cd1 0.0636(3) 0.0437(2) 0.0695(2) 0.000 0.0375(2) 0.000
N1 0.064(2) 0.0553(17) 0.0684(18) -0.0040(15) 0.0357(16) -0.0091(15)
N2 0.071(2) 0.0536(18) 0.0672(18) -0.0131(14) 0.0434(18) -0.0114(14)
O1 0.107(2) 0.0567(15) 0.0660(14) -0.0192(13) 0.0531(15) -0.0143(11)
O2 0.0702(17) 0.0588(16) 0.0749(15) 0.0097(12) 0.0387(13) 0.0060(12)
O3 0.0794(18) 0.0673(16) 0.0662(15) 0.0190(13) 0.0352(13) 0.0126(12)
O4 0.110(3) 0.163(3) 0.120(2) 0.005(2) 0.074(2) 0.003(2)

loop_
_atom_type_symbol
_atom_type_description
_atom_type_scat_dispersion_real
_atom_type_scat_dispersion_imag
_atom_type_scat_source
C C 0.0033 0.0016 'International Tables Vol C Tables 4.2.6.8 and 6.1.1.4'
H H 0.0000 0.0000 'International Tables Vol C Tables 4.2.6.8 and 6.1.1.4'
N N 0.0061 0.0033 'International Tables Vol C Tables 4.2.6.8 and 6.1.1.4'
O O 0.0106 0.0060 'International Tables Vol C Tables 4.2.6.8 and 6.1.1.4'
Cd Cd -0.8075 1.2024 'International Tables Vol C Tables 4.2.6.8 and 6.1.1.4'

loop_
_geom_angle_atom_site_label_1
_geom_angle_atom_site_label_2
_geom_angle_atom_site_label_3
_geom_angle_site_symmetry_1
_geom_angle_site_symmetry_3
_geom_angle
_geom_angle_publ_flag
C2 C1 N1 . . 110.3(3) ?
C2 C1 H1 . . 124.9 ?
N1 C1 H1 . . 124.9 ?
C1 C2 N2 . . 105.4(3) ?
C1 C2 H2 . . 127.3 ?
N2 C2 H2 . . 127.3 ?
N1 C3 N2 . . 112.0(3) ?
N1 C3 H3 . . 124.0 ?
N2 C3 H3 . . 124.0 ?
N2 C4 C5 . . 112.3(3) ?
N2 C4 H4A . . 109.1 ?
C5 C4 H4A . . 109.1 ?
N2 C4 H4B . . 109.1 ?
C5 C4 H4B . . 109.1 ?
H4A C4 H4B . . 107.9 ?
C10 C5 C6 . . 118.5(3) ?
C10 C5 C4 . . 123.7(3) ?
C6 C5 C4 . . 117.8(3) ?
O1 C6 C7 . . 125.6(3) ?
O1 C6 C5 . . 114.1(3) ?
C7 C6 C5 . . 120.4(3) ?
C8 C7 C6 . . 119.4(4) ?
C8 C7 H7 . . 120.3 ?
C6 C7 H7 . . 120.3 ?
C9 C8 C7 . . 121.5(4) ?
C9 C8 H8 . . 119.3 ?
C7 C8 H8 . . 119.3 ?
C8 C9 C10 . . 118.6(4) ?
C8 C9 H9 . . 120.7 ?
C10 C9 H9 . . 120.7 ?
C5 C10 C9 . . 121.6(4) ?
C5 C10 H10 . . 119.2 ?
C9 C10 H10 . . 119.2 ?
O1 C11 C11 . 2_654 107.0(3) ?
O1 C11 H11A . . 110.3 ?
C11 C11 H11A 2_654 . 110.3 ?
O1 C11 H11B . . 110.3 ?
C11 C11 H11B 2_654 . 110.3 ?
H11A C11 H11B . . 108.6 ?
O3 C12 O2 . . 122.5(3) ?
O3 C12 C13 . . 119.0(3) ?
O2 C12 C13 . . 118.5(3) ?
O3 C12 Cd1 . . 63.19(18) ?
O2 C12 Cd1 . . 59.97(17) ?
C13 C12 Cd1 . . 170.5(2) ?
C15 C13 C14 . . 118.8(3) ?
C15 C13 C12 . . 120.1(3) ?
C14 C13 C12 . . 121.1(3) ?
C15 C14 C13 7_575 . 120.5(3) ?
C15 C14 H14 7_575 . 119.7 ?
C13 C14 H14 . . 119.7 ?
C14 C15 C13 7_575 . 120.7(3) ?
C14 C15 H15 7_575 . 119.6 ?
C13 C15 H15 . . 119.6 ?
N1 Cd1 N1 . 2_655 91.22(14) ?
N1 Cd1 O2 . 2_655 106.21(10) ?
N1 Cd1 O2 2_655 2_655 103.02(10) ?
N1 Cd1 O2 . . 103.02(10) ?
N1 Cd1 O2 2_655 . 106.21(10) ?
O2 Cd1 O2 2_655 . 137.74(12) ?
N1 Cd1 O3 . 2_655 95.42(10) ?
N1 Cd1 O3 2_655 2_655 158.60(10) ?
O2 Cd1 O3 2_655 2_655 55.59(9) ?
O2 Cd1 O3 . 2_655 92.10(9) ?
N1 Cd1 O3 . . 158.60(10) ?
N1 Cd1 O3 2_655 . 95.42(10) ?
O2 Cd1 O3 2_655 . 92.10(9) ?
O2 Cd1 O3 . . 55.59(8) ?
O3 Cd1 O3 2_655 . 85.72(13) ?
N1 Cd1 C12 . 2_655 104.48(11) ?
N1 Cd1 C12 2_655 2_655 130.76(12) ?
O2 Cd1 C12 2_655 2_655 27.91(9) ?
O2 Cd1 C12 . 2_655 114.73(11) ?
O3 Cd1 C12 2_655 2_655 27.86(9) ?
O3 Cd1 C12 . 2_655 86.44(10) ?
N1 Cd1 C12 . . 130.76(12) ?
N1 Cd1 C12 2_655 . 104.48(11) ?
O2 Cd1 C12 2_655 . 114.73(11) ?
O2 Cd1 C12 . . 27.91(9) ?
O3 Cd1 C12 2_655 . 86.44(10) ?
O3 Cd1 C12 . . 27.86(9) ?
C12 Cd1 C12 2_655 . 99.61(15) ?
C3 N1 C1 . . 104.7(3) ?
C3 N1 Cd1 . . 129.1(3) ?
C1 N1 Cd1 . . 121.6(2) ?
C3 N2 C2 . . 107.5(3) ?
C3 N2 C4 . . 126.2(3) ?
C2 N2 C4 . . 125.8(3) ?
C6 O1 C11 . . 118.0(3) ?
C12 O2 H4D . . 143.2 ?
C12 O2 Cd1 . . 92.1(2) ?
H4D O2 Cd1 . . 114.6 ?
C12 O3 Cd1 . . 88.9(2) ?
H4C O4 H4D . . 112.9 ?

loop_
_geom_bond_atom_site_label_1
_geom_bond_atom_site_label_2
_geom_bond_site_symmetry_2
_geom_bond_distance
_geom_bond_publ_flag
C1 C2 . 1.346(4) ?
C1 N1 . 1.372(4) ?
C1 H1 . 0.9300 ?
C2 N2 . 1.366(4) ?
C2 H2 . 0.9300 ?
C3 N1 . 1.310(4) ?
C3 N2 . 1.325(4) ?
C3 H3 . 0.9300 ?
C4 N2 . 1.464(4) ?
C4 C5 . 1.501(5) ?
C4 H4A . 0.9700 ?
C4 H4B . 0.9700 ?
C5 C10 . 1.375(5) ?
C5 C6 . 1.391(4) ?
C6 O1 . 1.363(4) ?
C6 C7 . 1.382(5) ?
C7 C8 . 1.376(5) ?
C7 H7 . 0.9300 ?
C8 C9 . 1.362(5) ?
C8 H8 . 0.9300 ?
C9 C10 . 1.388(5) ?
C9 H9 . 0.9300 ?
C10 H10 . 0.9300 ?
C11 O1 . 1.417(4) ?
C11 C11 2_654 1.476(9) ?
C11 H11A . 0.9700 ?
C11 H11B . 0.9700 ?
C12 O3 . 1.254(4) ?
C12 O2 . 1.257(4) ?
C12 C13 . 1.507(5) ?
C12 Cd1 . 2.683(4) ?
C13 C15 . 1.378(4) ?
C13 C14 . 1.385(4) ?
C14 C15 7_575 1.377(5) ?
C14 H14 . 0.9300 ?
C15 H15 . 0.9300 ?
Cd1 N1 . 2.247(3) ?
Cd1 O2 . 2.324(2) ?
Cd1 O3 . 2.395(3) ?
Cd1 C12 2_655 2.683(4) ?
O4 H4C . 0.8430 ?
O4 H4D . 0.8686 ?

loop_
_geom_hbond_atom_site_label_D
_geom_hbond_atom_site_label_H
_geom_hbond_atom_site_label_A
_geom_hbond_site_symmetry_A
_geom_hbond_distance_DH
_geom_hbond_distance_HA
_geom_hbond_distance_DA
_geom_hbond_angle_DHA
O4 H4D O2 . 0.87 2.18 3.044(4) 171.8
O4 H4C O3 6_575 0.84 2.14 2.973(4) 168.2

loop_
_geom_torsion_atom_site_label_1
_geom_torsion_atom_site_label_2
_geom_torsion_atom_site_label_3
_geom_torsion_atom_site_label_4
_geom_torsion_site_symmetry_1
_geom_torsion_site_symmetry_2
_geom_torsion_site_symmetry_3
_geom_torsion_site_symmetry_4
_geom_torsion
_geom_torsion_publ_flag
N1 C1 C2 N2 . . . . 0.4(4) ?
N2 C4 C5 C10 . . . . 16.9(6) ?
N2 C4 C5 C6 . . . . -164.5(3) ?
C10 C5 C6 O1 . . . . -179.7(3) ?
C4 C5 C6 O1 . . . . 1.6(5) ?
C10 C5 C6 C7 . . . . 0.4(5) ?
C4 C5 C6 C7 . . . . -178.2(3) ?
O1 C6 C7 C8 . . . . 179.5(3) ?
C5 C6 C7 C8 . . . . -0.7(5) ?
C6 C7 C8 C9 . . . . 0.1(6) ?
C7 C8 C9 C10 . . . . 0.6(6) ?
C6 C5 C10 C9 . . . . 0.3(6) ?
C4 C5 C10 C9 . . . . 178.9(4) ?
C8 C9 C10 C5 . . . . -0.8(6) ?
O3 C12 C13 C15 . . . . 9.7(5) ?
O2 C12 C13 C15 . . . . -169.0(3) ?
O3 C12 C13 C14 . . . . -173.3(3) ?
O2 C12 C13 C14 . . . . 8.0(5) ?
C15 C13 C14 C15 . . . 7_575 0.0(6) ?
C12 C13 C14 C15 . . . 7_575 -177.0(3) ?
C14 C13 C15 C14 . . . 7_575 0.0(6) ?
C12 C13 C15 C14 . . . 7_575 177.0(3) ?
O3 C12 Cd1 N1 . . . . 178.34(17) ?
O2 C12 Cd1 N1 . . . . 7.2(2) ?
O3 C12 Cd1 N1 . . . 2_655 73.8(2) ?
O2 C12 Cd1 N1 . . . 2_655 -97.37(19) ?
O3 C12 Cd1 O2 . . . 2_655 -38.3(2) ?
O2 C12 Cd1 O2 . . . 2_655 150.60(15) ?
O3 C12 Cd1 O2 . . . . 171.1(3) ?
O3 C12 Cd1 O3 . . . 2_655 -87.6(2) ?
O2 C12 Cd1 O3 . . . 2_655 101.29(19) ?
O2 C12 Cd1 O3 . . . . -171.1(3) ?
O3 C12 Cd1 C12 . . . 2_655 -62.93(18) ?
O2 C12 Cd1 C12 . . . 2_655 125.9(2) ?
N2 C3 N1 C1 . . . . 0.1(4) ?
N2 C3 N1 Cd1 . . . . -155.6(2) ?
C2 C1 N1 C3 . . . . -0.3(4) ?
C2 C1 N1 Cd1 . . . . 157.6(2) ?
N1 Cd1 N1 C3 2_655 . . . 91.8(3) ?
O2 Cd1 N1 C3 2_655 . . . -164.2(3) ?
O2 Cd1 N1 C3 . . . . -15.1(3) ?
O3 Cd1 N1 C3 2_655 . . . -108.5(3) ?
O3 Cd1 N1 C3 . . . . -16.4(5) ?
C12 Cd1 N1 C3 2_655 . . . -135.3(3) ?
C12 Cd1 N1 C3 . . . . -18.6(3) ?
N1 Cd1 N1 C1 2_655 . . . -60.2(2) ?
O2 Cd1 N1 C1 2_655 . . . 43.7(3) ?
O2 Cd1 N1 C1 . . . . -167.2(3) ?
O3 Cd1 N1 C1 2_655 . . . 99.4(3) ?
O3 Cd1 N1 C1 . . . . -168.5(2) ?
C12 Cd1 N1 C1 2_655 . . . 72.6(3) ?
C12 Cd1 N1 C1 . . . . -170.6(2) ?
N1 C3 N2 C2 . . . . 0.1(4) ?
N1 C3 N2 C4 . . . . 172.5(3) ?
C1 C2 N2 C3 . . . . -0.3(4) ?
C1 C2 N2 C4 . . . . -172.7(3) ?
C5 C4 N2 C3 . . . . -87.1(4) ?
C5 C4 N2 C2 . . . . 83.8(4) ?
C7 C6 O1 C11 . . . . 0.1(5) ?
C5 C6 O1 C11 . . . . -179.7(3) ?
C11 C11 O1 C6 2_654 . . . -177.1(3) ?
O3 C12 O2 H4D . . . . 128.7 ?
C13 C12 O2 H4D . . . . -52.6 ?
Cd1 C12 O2 H4D . . . . 138.1 ?
O3 C12 O2 Cd1 . . . . -9.4(3) ?
C13 C12 O2 Cd1 . . . . 169.3(2) ?
N1 Cd1 O2 C12 . . . . -174.41(19) ?
N1 Cd1 O2 C12 2_655 . . . 90.4(2) ?
O2 Cd1 O2 C12 2_655 . . . -41.53(17) ?
O3 Cd1 O2 C12 2_655 . . . -78.35(19) ?
O3 Cd1 O2 C12 . . . . 5.01(18) ?
C12 Cd1 O2 C12 2_655 . . . -61.5(2) ?
N1 Cd1 O2 H4D . . . . 31.7 ?
N1 Cd1 O2 H4D 2_655 . . . -63.4 ?
O2 Cd1 O2 H4D 2_655 . . . 164.6 ?
O3 Cd1 O2 H4D 2_655 . . . 127.8 ?
O3 Cd1 O2 H4D . . . . -148.9 ?
C12 Cd1 O2 H4D 2_655 . . . 144.6 ?
C12 Cd1 O2 H4D . . . . -153.9 ?
O2 C12 O3 Cd1 . . . . 9.1(3) ?
C13 C12 O3 Cd1 . . . . -169.6(3) ?
N1 Cd1 O3 C12 . . . . -3.5(4) ?
N1 Cd1 O3 C12 2_655 . . . -111.0(2) ?
O2 Cd1 O3 C12 2_655 . . . 145.7(2) ?
O2 Cd1 O3 C12 . . . . -5.02(18) ?
O3 Cd1 O3 C12 2_655 . . . 90.48(19) ?
C12 Cd1 O3 C12 2_655 . . . 118.4(2) ?
